data_1528376
loop_
_publ_author_name
'Bregiroux, D.'
'Caciuffo, R.'
'Popa, K.'
'Raison, P.E.'
'Jardin, R.'
'Brunelli, M.'
'Wallez, G.'
'Quarton, M.'
'Ferrero, C.'

_publ_section_title
;
 Crystal structure and thermal expansion of the low- and high-temperature
 forms of Ba M(IV) (P O4)2 compounds (M = Ti, Zr, Hf and Sn)
;
_journal_name_full 'Journal of Solid State Chemistry'
_journal_page_first 1115
_journal_page_last 1120
_journal_volume 182
_journal_year 2009
_chemical_formula_sum 'Ba O8 P2 Zr'
_chemical_name_systematic 'Ba Zr (P O4)2'
_space_group_IT_number 164
_symmetry_space_group_name_Hall '-P 3 2"'
_symmetry_space_group_name_H-M 'P -3 m 1'
_cell_angle_alpha 90
_cell_angle_beta 90
_cell_angle_gamma 120
_cell_formula_units_Z 1
_cell_length_a 5.2145
_cell_length_b 5.2145
_cell_length_c 7.8165
_cell_volume 184.064
_citation_journal_id_ASTM JSSCBI
_cod_data_source_file Bregiroux_JSSCBI_2009_1726.cif
_cod_data_source_block Ba1O8P2Zr1
_cod_original_cell_volume 184.0638
_cod_original_formula_sum 'Ba1 O8 P2 Zr1'
_cod_database_code 1528376

loop_
_symmetry_equiv_pos_as_xyz
x,y,z
-y,x-y,z
-x+y,-x,z
y,x,-z
-x,-x+y,-z
x-y,-y,-z
-x,-y,-z
y,-x+y,-z
x-y,x,-z
-y,-x,z
x,x-y,z
-x+y,y,z

loop_
_atom_site_label
_atom_site_type_symbol
_atom_site_fract_x
_atom_site_fract_y
_atom_site_fract_z
_atom_site_occupancy
_atom_site_U_iso_or_equiv
Ba1 Ba+2 0 0 0 1 0.0
P1 P+5 0.3333 0.6667 0.732 1 0.0
O1 O-2 0.3333 0.6667 0.9298 1 0.0
Zr1 Zr+4 0 0 0.5 1 0.0
O2 O-2 0.1745 0.349 0.6655 1 0.0
